data_2233580
loop_
_publ_author_name
'Cuzan, Olesea'
'Shova, Sergiu'
'Turta, Constantin'
'Mangalagiu, Ionel I.'

_publ_section_title
;
 <i>N</i>,<i>N</i>'-(1,4-Phenylene)bis(4-chlorobutanamide)
;
_journal_coeditor_code NK2130
_journal_issue 2
_journal_name_full 'Acta Crystallographica Section E'
_journal_page_first o463
_journal_paper_doi 10.1107/S1600536812001341
_journal_volume 68
_journal_year 2012
_chemical_formula_iupac 'C14 H18 Cl2 N2 O2'
_chemical_formula_moiety 'C14 H18 Cl2 N2 O2'
_chemical_formula_sum 'C14 H18 Cl2 N2 O2'
_chemical_formula_weight 317.20
_chemical_name_systematic
;
<i>N</i>,<i>N</i>'-(1,4-Phenylene)bis(4-chlorobutanamide)
;
_space_group_IT_number 2
_symmetry_cell_setting triclinic
_symmetry_space_group_name_Hall '-P 1'
_symmetry_space_group_name_H-M 'P -1'
_atom_sites_solution_hydrogens geom
_atom_sites_solution_primary direct
_atom_sites_solution_secondary difmap
_audit_creation_method SHELXL-97
_cell_angle_alpha 97.735(5)
_cell_angle_beta 93.214(5)
_cell_angle_gamma 90.512(5)
_cell_formula_units_Z 1
_cell_length_a 5.105(5)
_cell_length_b 6.876(5)
_cell_length_c 10.549(5)
_cell_measurement_reflns_used 1244
_cell_measurement_temperature 200(2)
_cell_measurement_theta_max 29.3611
_cell_measurement_theta_min 2.9863
_cell_volume 366.3(5)
_computing_cell_refinement 'CrysAlis PRO (Agilent, 2011)'
_computing_data_collection 'CrysAlis PRO (Agilent, 2011)'
_computing_data_reduction 'CrysAlis PRO (Agilent, 2011)'
_computing_molecular_graphics 'ORTEP-3 (Farrugia, 1997)'
_computing_publication_material 'SHELXL97 (Sheldrick, 2008)'
_computing_structure_refinement 'SHELXL97 (Sheldrick, 2008)'
_computing_structure_solution 'SHELXS97 (Sheldrick, 2008)'
_diffrn_ambient_temperature 200(2)
_diffrn_detector_area_resol_mean 16.1593
_diffrn_measured_fraction_theta_full 0.997
_diffrn_measured_fraction_theta_max 0.997
_diffrn_measurement_device_type 'Agilent Xcalibur Eos'
_diffrn_measurement_method '\w scans'
_diffrn_radiation_monochromator graphite
_diffrn_radiation_source 'fine-focus sealed tube'
_diffrn_radiation_type MoK\a
_diffrn_radiation_wavelength 0.71073
_diffrn_reflns_av_R_equivalents 0.0256
_diffrn_reflns_av_sigmaI/netI 0.0456
_diffrn_reflns_limit_h_max 6
_diffrn_reflns_limit_h_min -5
_diffrn_reflns_limit_k_max 7
_diffrn_reflns_limit_k_min -8
_diffrn_reflns_limit_l_max 8
_diffrn_reflns_limit_l_min -12
_diffrn_reflns_number 2575
_diffrn_reflns_theta_full 25.98
_diffrn_reflns_theta_max 25.98
_diffrn_reflns_theta_min 2.99
_diffrn_standards_decay_% 0
_diffrn_standards_interval_count 0
_diffrn_standards_interval_time 0
_diffrn_standards_number 0
_exptl_absorpt_coefficient_mu 0.446
_exptl_absorpt_correction_T_max 1.00000
_exptl_absorpt_correction_T_min 0.91428
_exptl_absorpt_correction_type multi-scan
_exptl_absorpt_process_details
;
(CrysAlis PRO; Agilent, 2011)
;
_exptl_crystal_colour 'clear light yellow'
_exptl_crystal_density_diffrn 1.438
_exptl_crystal_density_method 'not measured'
_exptl_crystal_description prism
_exptl_crystal_F_000 166
_exptl_crystal_size_max 0.25
_exptl_crystal_size_mid 0.2
_exptl_crystal_size_min 0.2
_refine_diff_density_max 0.232
_refine_diff_density_min -0.264
_refine_ls_extinction_method none
_refine_ls_goodness_of_fit_ref 1.032
_refine_ls_hydrogen_treatment constr
_refine_ls_matrix_type full
_refine_ls_number_parameters 91
_refine_ls_number_reflns 1446
_refine_ls_number_restraints 0
_refine_ls_restrained_S_all 1.032
_refine_ls_R_factor_all 0.0503
_refine_ls_R_factor_gt 0.0375
_refine_ls_shift/su_max 0.001
_refine_ls_shift/su_mean 0.000
_refine_ls_structure_factor_coef Fsqd
_refine_ls_weighting_details 'calc w=1/[\s^2^(Fo^2^)+(0.0387P)^2^+0.0691P] where P=(Fo^2^+2Fc^2^)/3'
_refine_ls_weighting_scheme calc
_refine_ls_wR_factor_gt 0.0870
_refine_ls_wR_factor_ref 0.0918
_reflns_number_gt 1189
_reflns_number_total 1446
_reflns_threshold_expression I>2sigma(I)
_cod_data_source_file nk2130.cif
_cod_data_source_block I
_cod_database_code 2233580
_cod_database_fobs_code 2233580

loop_
_symmetry_equiv_pos_as_xyz
'x, y, z'
'-x, -y, -z'

loop_
_atom_site_type_symbol
_atom_site_label
_atom_site_fract_x
_atom_site_fract_y
_atom_site_fract_z
_atom_site_U_iso_or_equiv
_atom_site_adp_type
_atom_site_calc_flag
_atom_site_refinement_flags
_atom_site_occupancy
_atom_site_symmetry_multiplicity
Cl Cl1 0.29972(11) -0.27268(9) 1.02884(5) 0.0434(2) Uani d . 1 1
O O1 0.4276(2) 0.1286(2) 0.67205(14) 0.0337(4) Uani d . 1 1
C C5 0.0022(3) 0.3420(3) 0.57107(17) 0.0189(4) Uani d . 1 1
C C6 -0.1885(3) 0.4863(3) 0.58668(18) 0.0201(4) Uani d . 1 1
H H6 -0.3186 0.4768 0.6466 0.024 Uiso calc R 1 1
N N1 -0.0077(3) 0.1862(2) 0.64528(14) 0.0207(4) Uani d . 1 1
H H1 -0.1645 0.1441 0.6607 0.025 Uiso calc R 1 1
C C2 0.3081(3) -0.2263(3) 0.77558(18) 0.0241(4) Uani d . 1 1
H H2A 0.2956 -0.2923 0.6860 0.029 Uiso calc R 1 1
H H2B 0.4926 -0.1826 0.7966 0.029 Uiso calc R 1 1
C C1 0.2360(4) -0.3719(3) 0.86319(19) 0.0309(5) Uani d . 1 1
H H1A 0.3385 -0.4927 0.8437 0.037 Uiso calc R 1 1
H H1B 0.0476 -0.4077 0.8477 0.037 Uiso calc R 1 1
C C4 0.2010(3) 0.0948(3) 0.69526(18) 0.0206(4) Uani d . 1 1
C C3 0.1331(3) -0.0471(3) 0.78585(18) 0.0229(4) Uani d . 1 1
H H3A -0.0520 -0.0909 0.7674 0.027 Uiso calc R 1 1
H H3B 0.1498 0.0214 0.8748 0.027 Uiso calc R 1 1
C C7 0.1922(3) 0.3575(3) 0.48302(17) 0.0199(4) Uani d . 1 1
H H7 0.3238 0.2610 0.4710 0.024 Uiso calc R 1 1

loop_
_atom_site_aniso_label
_atom_site_aniso_U_11
_atom_site_aniso_U_22
_atom_site_aniso_U_33
_atom_site_aniso_U_12
_atom_site_aniso_U_13
_atom_site_aniso_U_23
Cl1 0.0626(4) 0.0419(3) 0.0274(3) 0.0172(3) 0.0011(3) 0.0104(2)
O1 0.0155(7) 0.0434(9) 0.0481(9) 0.0006(6) 0.0023(6) 0.0278(7)
C5 0.0161(8) 0.0198(9) 0.0210(10) -0.0022(7) -0.0029(7) 0.0060(8)
C6 0.0154(8) 0.0251(10) 0.0203(9) -0.0005(7) 0.0031(7) 0.0045(8)
N1 0.0148(7) 0.0222(8) 0.0269(9) -0.0006(6) 0.0014(6) 0.0102(7)
C2 0.0237(9) 0.0244(10) 0.0254(10) 0.0034(8) 0.0017(8) 0.0073(8)
C1 0.0379(11) 0.0248(11) 0.0307(12) 0.0049(8) -0.0020(9) 0.0075(9)
C4 0.0173(9) 0.0206(10) 0.0243(10) 0.0012(7) -0.0004(7) 0.0046(8)
C3 0.0184(8) 0.0252(10) 0.0272(10) 0.0042(7) 0.0042(8) 0.0104(8)
C7 0.0158(8) 0.0212(9) 0.0230(10) 0.0023(7) 0.0000(7) 0.0047(8)

loop_
_atom_type_symbol
_atom_type_description
_atom_type_scat_dispersion_real
_atom_type_scat_dispersion_imag
_atom_type_scat_source
C C 0.0033 0.0016 'International Tables Vol C Tables 4.2.6.8 and 6.1.1.4'
H H 0.0000 0.0000 'International Tables Vol C Tables 4.2.6.8 and 6.1.1.4'
N N 0.0061 0.0033 'International Tables Vol C Tables 4.2.6.8 and 6.1.1.4'
O O 0.0106 0.0060 'International Tables Vol C Tables 4.2.6.8 and 6.1.1.4'
Cl Cl 0.1484 0.1585 'International Tables Vol C Tables 4.2.6.8 and 6.1.1.4'

loop_
_geom_angle_atom_site_label_1
_geom_angle_atom_site_label_2
_geom_angle_atom_site_label_3
_geom_angle_site_symmetry_1
_geom_angle
C7 C5 C6 . 118.79(17)
C7 C5 N1 . 123.01(16)
C6 C5 N1 . 118.20(16)
C7 C6 C5 2_566 121.48(17)
C7 C6 H6 2_566 119.3
C5 C6 H6 . 119.3
C4 N1 C5 . 126.45(15)
C4 N1 H1 . 116.8
C5 N1 H1 . 116.8
C1 C2 C3 . 113.03(16)
C1 C2 H2A . 109.0
C3 C2 H2A . 109.0
C1 C2 H2B . 109.0
C3 C2 H2B . 109.0
H2A C2 H2B . 107.8
C2 C1 Cl1 . 111.34(14)
C2 C1 H1A . 109.4
Cl1 C1 H1A . 109.4
C2 C1 H1B . 109.4
Cl1 C1 H1B . 109.4
H1A C1 H1B . 108.0
O1 C4 N1 . 122.99(17)
O1 C4 C3 . 122.17(16)
N1 C4 C3 . 114.81(15)
C4 C3 C2 . 112.75(15)
C4 C3 H3A . 109.0
C2 C3 H3A . 109.0
C4 C3 H3B . 109.0
C2 C3 H3B . 109.0
H3A C3 H3B . 107.8
C6 C7 C5 2_566 119.73(17)
C6 C7 H7 2_566 120.1
C5 C7 H7 . 120.1

loop_
_geom_bond_atom_site_label_1
_geom_bond_atom_site_label_2
_geom_bond_site_symmetry_2
_geom_bond_distance
Cl1 C1 . 1.799(2)
O1 C4 . 1.222(2)
C5 C7 . 1.393(2)
C5 C6 . 1.397(3)
C5 N1 . 1.412(2)
C6 C7 2_566 1.381(3)
C6 H6 . 0.9500
N1 C4 . 1.359(2)
N1 H1 . 0.8800
C2 C1 . 1.508(3)
C2 C3 . 1.524(3)
C2 H2A . 0.9900
C2 H2B . 0.9900
C1 H1A . 0.9900
C1 H1B . 0.9900
C4 C3 . 1.505(3)
C3 H3A . 0.9900
C3 H3B . 0.9900
C7 C6 2_566 1.381(3)
C7 H7 . 0.9500

loop_
_geom_hbond_atom_site_label_D
_geom_hbond_atom_site_label_H
_geom_hbond_atom_site_label_A
_geom_hbond_site_symmetry_A
_geom_hbond_distance_DH
_geom_hbond_distance_HA
_geom_hbond_distance_DA
_geom_hbond_angle_DHA
N1 H1 O1 1_455 0.88 2.10 2.941(3) 160.9

loop_
_geom_torsion_atom_site_label_1
_geom_torsion_atom_site_label_2
_geom_torsion_atom_site_label_3
_geom_torsion_atom_site_label_4
_geom_torsion_site_symmetry_4
_geom_torsion
C7 C5 C6 C7 2_566 0.1(3)
N1 C5 C6 C7 2_566 -179.67(15)
C7 C5 N1 C4 . 35.9(3)
C6 C5 N1 C4 . -144.38(18)
C3 C2 C1 Cl1 . -67.01(19)
C5 N1 C4 O1 . -6.1(3)
C5 N1 C4 C3 . 171.72(16)
O1 C4 C3 C2 . -37.8(2)
N1 C4 C3 C2 . 144.32(17)
C1 C2 C3 C4 . -178.27(15)
C6 C5 C7 C6 2_566 -0.1(3)
N1 C5 C7 C6 2_566 179.66(16)
